data_2210512
loop_
_publ_author_name
'Zhang, Jun-Feng'
'Yu, Ming-Ming'
'Chen, Yong'
'Ou, Xue-Mei'
'Fu, Wen-Fu'

_publ_section_title
;Di-\m-iodo-bis({2-[(diphenylphosphoryl)methylamino]-7-methyl-1,8-naphthyridine-\k<i>N</i>^8^}copper(I))
 dichloromethane solvate
;
_journal_coeditor_code BI2070
_journal_issue 10
_journal_name_full 'Acta Crystallographica Section E'
_journal_page_first m2758
_journal_page_last m2760
_journal_paper_doi 10.1107/S1600536806039018
_journal_volume 62
_journal_year 2006
_chemical_formula_iupac '[Cu2 I2 (C22 H20 N3 O P)2] , C H2 Cl2'
_chemical_formula_moiety 'C44 H40 Cu2 I2 N6 O2 P2 , C H2 Cl2'
_chemical_formula_sum 'C45 H42 Cl2 Cu2 I2 N6 O2 P2'
_chemical_formula_weight 1212.59
_chemical_name_systematic
;
Di-\m-iodo-bis({2-[(diphenylphosphoryl)methylamino]-7-methyl-1,8-
naphthyridine-\kN^8^}copper(I)) dichloromethane solvate
;
_space_group_IT_number 15
_symmetry_cell_setting monoclinic
_symmetry_space_group_name_Hall '-C 2yc'
_symmetry_space_group_name_H-M 'C 1 2/c 1'
_atom_sites_solution_hydrogens geom
_atom_sites_solution_primary direct
_atom_sites_solution_secondary difmap
_audit_creation_method SHELXL97
_cell_angle_alpha 90.00
_cell_angle_beta 122.203(3)
_cell_angle_gamma 90.00
_cell_formula_units_Z 4
_cell_length_a 19.613(4)
_cell_length_b 16.257(3)
_cell_length_c 18.031(4)
_cell_measurement_reflns_used 1968
_cell_measurement_temperature 298(2)
_cell_measurement_theta_max 19.777
_cell_measurement_theta_min 2.455
_cell_volume 4864.7(17)
_computing_cell_refinement 'SAINT (Bruker, 2000)'
_computing_data_collection 'SMART (Bruker, 2000)'
_computing_data_reduction SAINT
_computing_molecular_graphics 'SHELXTL (Bruker, 2000)'
_computing_publication_material SHELXTL
_computing_structure_refinement 'SHELXL97 (Sheldrick, 1997)'
_computing_structure_solution 'SHELXS97 (Sheldrick, 1997)'
_diffrn_ambient_temperature 298(2)
_diffrn_measured_fraction_theta_full 0.986
_diffrn_measured_fraction_theta_max 0.986
_diffrn_measurement_device_type 'Bruker SMART APEX CCD area-detector'
_diffrn_measurement_method \w
_diffrn_radiation_monochromator graphite
_diffrn_radiation_source 'fine-focus sealed tube'
_diffrn_radiation_type MoK\a
_diffrn_radiation_wavelength 0.71073
_diffrn_reflns_av_R_equivalents 0.0541
_diffrn_reflns_av_sigmaI/netI 0.0688
_diffrn_reflns_limit_h_max 11
_diffrn_reflns_limit_h_min -23
_diffrn_reflns_limit_k_max 19
_diffrn_reflns_limit_k_min -19
_diffrn_reflns_limit_l_max 21
_diffrn_reflns_limit_l_min -20
_diffrn_reflns_number 12486
_diffrn_reflns_theta_full 25.01
_diffrn_reflns_theta_max 25.01
_diffrn_reflns_theta_min 1.75
_diffrn_standards_number 0
_exptl_absorpt_coefficient_mu 2.365
_exptl_absorpt_correction_T_max 0.734
_exptl_absorpt_correction_T_min 0.645
_exptl_absorpt_correction_type multi-scan
_exptl_absorpt_process_details '(SADABS; Bruker, 2000)'
_exptl_crystal_colour yellow
_exptl_crystal_density_diffrn 1.656
_exptl_crystal_density_method 'not measured'
_exptl_crystal_description block
_exptl_crystal_F_000 2392
_exptl_crystal_size_max 0.29
_exptl_crystal_size_mid 0.16
_exptl_crystal_size_min 0.13
_refine_diff_density_max 0.668
_refine_diff_density_min -0.720
_refine_ls_extinction_method none
_refine_ls_goodness_of_fit_ref 1.005
_refine_ls_hydrogen_treatment constr
_refine_ls_matrix_type full
_refine_ls_number_parameters 285
_refine_ls_number_reflns 4229
_refine_ls_number_restraints 28
_refine_ls_restrained_S_all 1.027
_refine_ls_R_factor_all 0.1299
_refine_ls_R_factor_gt 0.0539
_refine_ls_shift/su_max 0.001
_refine_ls_shift/su_mean 0.000
_refine_ls_structure_factor_coef Fsqd
_refine_ls_weighting_details 'calc w = 1/[\s^2^(Fo^2^)+(0.0828P)^2^+10.2228P] where P=(Fo^2^+2Fc^2^)/3'
_refine_ls_weighting_scheme calc
_refine_ls_wR_factor_gt 0.1251
_refine_ls_wR_factor_ref 0.1662
_reflns_number_gt 3001
_reflns_number_total 4229
_reflns_threshold_expression I>2\s(I)
_cod_data_source_file bi2070.cif
_cod_data_source_block I
_cod_original_cell_volume 4864.7(16)
_cod_original_sg_symbol_H-M 'C 2/c'
_cod_database_code 2210512
_cod_database_fobs_code 2210512

loop_
_symmetry_equiv_pos_as_xyz
'x, y, z'
'-x, y, -z+1/2'
'x+1/2, y+1/2, z'
'-x+1/2, y+1/2, -z+1/2'
'-x, -y, -z'
'x, -y, z-1/2'
'-x+1/2, -y+1/2, -z'
'x+1/2, -y+1/2, z-1/2'

loop_
_atom_site_type_symbol
_atom_site_label
_atom_site_fract_x
_atom_site_fract_y
_atom_site_fract_z
_atom_site_U_iso_or_equiv
_atom_site_adp_type
_atom_site_calc_flag
_atom_site_refinement_flags
_atom_site_occupancy
Cu Cu1 0.52076(7) 0.38214(7) 0.32980(6) 0.0653(4) Uani d . 1
Cl Cl1 0.4486(8) 0.1935(11) 0.6235(12) 0.299(8) Uani d PDU 0.50
Cl Cl2 0.5000 0.3007(16) 0.7500 0.491(11) Uani d SDU 1
I I1 0.62926(4) 0.38169(4) 0.28725(4) 0.0732(3) Uani d . 1
N N1 0.5669(4) 0.4110(5) 0.4551(4) 0.0585(19) Uani d . 1
N N2 0.5616(4) 0.2696(4) 0.4676(4) 0.0530(17) Uani d . 1
N N3 0.5514(5) 0.1303(5) 0.4796(4) 0.067(2) Uani d . 1
H H3 0.5629 0.0880 0.5129 0.081 Uiso calc R 1
O O1 0.4201(4) -0.0161(4) 0.3841(4) 0.079(2) Uani d . 1
P P1 0.41004(15) 0.06705(15) 0.34655(14) 0.0593(7) Uani d . 1
C C1 0.5641(6) 0.5555(6) 0.4277(7) 0.086(3) Uani d . 1
H H1A 0.5384 0.5353 0.3687 0.129 Uiso calc R 1
H H1B 0.6127 0.5839 0.4426 0.129 Uiso calc R 1
H H1C 0.5285 0.5925 0.4323 0.129 Uiso calc R 1
C C2 0.5841(5) 0.4848(6) 0.4890(6) 0.062(2) Uani d . 1
C C3 0.6204(6) 0.4977(7) 0.5780(7) 0.076(3) Uani d . 1
H H3A 0.6297 0.5512 0.5997 0.091 Uiso calc R 1
C C4 0.6423(6) 0.4339(8) 0.6334(7) 0.080(3) Uani d . 1
H H4 0.6679 0.4427 0.6934 0.096 Uiso calc R 1
C C5 0.6260(5) 0.3546(7) 0.5997(5) 0.065(3) Uani d . 1
C C6 0.5854(5) 0.3442(6) 0.5080(5) 0.056(2) Uani d . 1
C C7 0.6465(6) 0.2801(8) 0.6502(6) 0.078(3) Uani d . 1
H H7 0.6757 0.2826 0.7111 0.094 Uiso calc R 1
C C8 0.6234(6) 0.2069(7) 0.6095(6) 0.072(3) Uani d . 1
H H8 0.6378 0.1587 0.6423 0.086 Uiso calc R 1
C C9 0.5776(5) 0.2033(6) 0.5179(5) 0.055(2) Uani d . 1
C C10 0.5041(5) 0.1171(5) 0.3842(5) 0.056(2) Uani d . 1
H H10A 0.5355 0.0841 0.3681 0.068 Uiso calc R 1
H H10B 0.4940 0.1698 0.3549 0.068 Uiso calc R 1
C C11 0.3492(5) 0.1319(6) 0.3696(5) 0.060(2) Uani d . 1
C C12 0.3553(6) 0.2152(7) 0.3747(6) 0.074(3) Uani d . 1
H H12 0.3936 0.2420 0.3679 0.089 Uiso calc R 1
C C13 0.3030(8) 0.2607(9) 0.3902(7) 0.105(4) Uani d . 1
H H13 0.3076 0.3176 0.3953 0.126 Uiso calc R 1
C C14 0.2474(9) 0.2227(11) 0.3975(7) 0.102(4) Uani d . 1
H H14 0.2129 0.2541 0.4067 0.123 Uiso calc R 1
C C15 0.2385(7) 0.1409(12) 0.3924(7) 0.106(5) Uani d . 1
H H15 0.1984 0.1160 0.3973 0.127 Uiso calc R 1
C C16 0.2906(7) 0.0939(8) 0.3796(6) 0.089(4) Uani d . 1
H H16 0.2864 0.0368 0.3776 0.107 Uiso calc R 1
C C17 0.3627(5) 0.0643(6) 0.2303(5) 0.059(2) Uani d . 1
C C18 0.3506(7) -0.0088(7) 0.1885(6) 0.083(3) Uani d . 1
H H18 0.3677 -0.0570 0.2214 0.100 Uiso calc R 1
C C19 0.3135(7) -0.0136(8) 0.0985(7) 0.096(4) Uani d . 1
H H19 0.3049 -0.0644 0.0711 0.115 Uiso calc R 1
C C20 0.2901(6) 0.0557(9) 0.0510(6) 0.082(3) Uani d . 1
H H20 0.2663 0.0525 -0.0094 0.098 Uiso calc R 1
C C21 0.3005(6) 0.1315(7) 0.0895(6) 0.079(3) Uani d . 1
H H21 0.2835 0.1791 0.0557 0.095 Uiso calc R 1
C C22 0.3373(6) 0.1355(6) 0.1807(6) 0.074(3) Uani d . 1
H H22 0.3446 0.1861 0.2079 0.089 Uiso calc R 1
C C24 0.5068(16) 0.2001(17) 0.7309(15) 0.412(18) Uani d PDU 0.50
H H24 0.4901 0.1699 0.7634 0.494 Uiso d PRD 0.50
H H25 0.5611 0.1884 0.7490 0.494 Uiso d PRD 0.50

loop_
_atom_site_aniso_label
_atom_site_aniso_U_11
_atom_site_aniso_U_22
_atom_site_aniso_U_33
_atom_site_aniso_U_12
_atom_site_aniso_U_13
_atom_site_aniso_U_23
Cu1 0.0725(8) 0.0720(8) 0.0433(6) -0.0034(6) 0.0254(6) -0.0001(5)
Cl1 0.166(11) 0.39(2) 0.41(2) -0.018(11) 0.204(13) -0.029(15)
Cl2 0.328(17) 0.54(3) 0.53(2) 0.000 0.184(17) 0.000
I1 0.0610(4) 0.0945(6) 0.0582(4) -0.0014(4) 0.0277(3) -0.0035(3)
N1 0.046(4) 0.077(5) 0.043(4) -0.004(4) 0.017(3) -0.002(4)
N2 0.050(4) 0.063(5) 0.038(4) -0.010(4) 0.018(3) -0.008(4)
N3 0.063(5) 0.082(6) 0.050(4) 0.006(5) 0.025(4) 0.005(4)
O1 0.097(5) 0.064(4) 0.051(4) -0.002(4) 0.022(4) 0.006(3)
P1 0.0630(16) 0.0630(16) 0.0415(12) -0.0041(13) 0.0209(12) 0.0010(11)
C1 0.080(8) 0.076(7) 0.097(8) -0.011(6) 0.043(7) -0.001(6)
C2 0.046(6) 0.067(7) 0.064(6) -0.017(5) 0.024(5) -0.012(5)
C3 0.069(7) 0.082(8) 0.071(7) -0.009(6) 0.033(6) -0.015(6)
C4 0.071(7) 0.102(9) 0.053(6) -0.024(7) 0.023(5) -0.028(6)
C5 0.050(6) 0.103(8) 0.034(5) -0.017(5) 0.017(4) -0.006(5)
C6 0.035(5) 0.079(7) 0.045(5) -0.003(5) 0.015(4) 0.000(5)
C7 0.066(7) 0.120(9) 0.029(5) -0.019(6) 0.013(5) -0.003(6)
C8 0.066(7) 0.090(7) 0.039(5) -0.005(6) 0.014(5) 0.009(5)
C9 0.055(6) 0.061(6) 0.041(5) -0.005(5) 0.020(4) 0.002(5)
C10 0.059(6) 0.064(6) 0.042(5) 0.003(5) 0.024(4) -0.002(4)
C11 0.061(6) 0.071(7) 0.040(5) -0.009(5) 0.022(4) -0.008(4)
C12 0.059(7) 0.093(8) 0.067(6) -0.011(6) 0.031(5) -0.014(6)
C13 0.087(9) 0.131(11) 0.089(9) -0.015(9) 0.043(8) -0.052(8)
C14 0.086(10) 0.155(14) 0.074(8) 0.003(10) 0.048(7) -0.008(9)
C15 0.060(8) 0.196(16) 0.078(8) -0.001(10) 0.048(7) 0.021(10)
C16 0.077(8) 0.133(10) 0.046(6) -0.022(7) 0.025(6) 0.018(6)
C17 0.059(6) 0.062(6) 0.043(5) 0.004(5) 0.019(4) 0.001(4)
C18 0.098(8) 0.077(7) 0.061(6) -0.011(6) 0.033(6) -0.011(5)
C19 0.107(10) 0.105(10) 0.063(7) -0.018(8) 0.036(7) -0.039(7)
C20 0.079(8) 0.111(10) 0.047(6) -0.006(7) 0.028(6) -0.011(7)
C21 0.076(7) 0.107(9) 0.057(6) 0.035(6) 0.037(6) 0.028(6)
C22 0.087(7) 0.074(7) 0.055(6) 0.018(6) 0.034(5) 0.005(5)
C24 0.26(2) 0.49(3) 0.50(3) -0.005(19) 0.21(2) -0.008(19)

loop_
_atom_type_symbol
_atom_type_description
_atom_type_scat_dispersion_real
_atom_type_scat_dispersion_imag
_atom_type_scat_source
C C 0.0033 0.0016 'International Tables Vol C Tables 4.2.6.8 and 6.1.1.4'
H H 0.0000 0.0000 'International Tables Vol C Tables 4.2.6.8 and 6.1.1.4'
O O 0.0106 0.0060 'International Tables Vol C Tables 4.2.6.8 and 6.1.1.4'
Cu Cu 0.3201 1.2651 'International Tables Vol C Tables 4.2.6.8 and 6.1.1.4'
P P 0.1023 0.0942 'International Tables Vol C Tables 4.2.6.8 and 6.1.1.4'
I I -0.4742 1.8119 'International Tables Vol C Tables 4.2.6.8 and 6.1.1.4'
N N 0.0061 0.0033 'International Tables Vol C Tables 4.2.6.8 and 6.1.1.4'
Cl Cl 0.1484 0.1585 'International Tables Vol C Tables 4.2.6.8 and 6.1.1.4'

loop_
_geom_angle_atom_site_label_1
_geom_angle_atom_site_label_2
_geom_angle_atom_site_label_3
_geom_angle_site_symmetry_1
_geom_angle_site_symmetry_3
_geom_angle
_geom_angle_publ_flag
N1 Cu1 Cu1 . 2_655 164.4(2) ?
N1 Cu1 I1 . 2_655 124.5(2) yes
Cu1 Cu1 I1 2_655 2_655 61.96(5) ?
N1 Cu1 I1 . . 112.6(2) yes
Cu1 Cu1 I1 2_655 . 59.19(5) ?
I1 Cu1 I1 2_655 . 121.15(4) yes
Cu1 I1 Cu1 2_655 . 58.85(4) ?
C2 N1 C6 . . 119.9(7) ?
C2 N1 Cu1 . . 126.5(7) ?
C6 N1 Cu1 . . 113.5(6) ?
C9 N2 C6 . . 117.7(7) ?
C9 N3 C10 . . 124.4(7) ?
C9 N3 H3 . . 117.8 ?
C10 N3 H3 . . 117.8 ?
O1 P1 C17 . . 112.0(4) ?
O1 P1 C10 . . 112.6(4) ?
C17 P1 C10 . . 104.0(4) ?
O1 P1 C11 . . 111.9(4) ?
C17 P1 C11 . . 107.0(4) ?
C10 P1 C11 . . 108.9(4) ?
C2 C1 H1A . . 109.5 ?
C2 C1 H1B . . 109.5 ?
H1A C1 H1B . . 109.5 ?
C2 C1 H1C . . 109.5 ?
H1A C1 H1C . . 109.5 ?
H1B C1 H1C . . 109.5 ?
N1 C2 C3 . . 121.9(9) ?
N1 C2 C1 . . 117.3(8) ?
C3 C2 C1 . . 120.8(9) ?
C4 C3 C2 . . 120.6(10) ?
C4 C3 H3A . . 119.7 ?
C2 C3 H3A . . 119.7 ?
C3 C4 C5 . . 119.0(9) ?
C3 C4 H4 . . 120.5 ?
C5 C4 H4 . . 120.5 ?
C4 C5 C6 . . 118.6(9) ?
C4 C5 C7 . . 125.7(9) ?
C6 C5 C7 . . 115.7(9) ?
N1 C6 N2 . . 116.5(7) ?
N1 C6 C5 . . 120.0(9) ?
N2 C6 C5 . . 123.5(9) ?
C8 C7 C5 . . 120.1(8) ?
C8 C7 H7 . . 120.0 ?
C5 C7 H7 . . 120.0 ?
C7 C8 C9 . . 120.0(9) ?
C7 C8 H8 . . 120.0 ?
C9 C8 H8 . . 120.0 ?
N3 C9 N2 . . 118.8(7) ?
N3 C9 C8 . . 118.5(8) ?
N2 C9 C8 . . 122.6(9) ?
N3 C10 P1 . . 112.9(6) ?
N3 C10 H10A . . 109.0 ?
P1 C10 H10A . . 109.0 ?
N3 C10 H10B . . 109.0 ?
P1 C10 H10B . . 109.0 ?
H10A C10 H10B . . 107.8 ?
C12 C11 C16 . . 118.7(10) ?
C12 C11 P1 . . 123.7(8) ?
C16 C11 P1 . . 117.6(9) ?
C11 C12 C13 . . 119.3(11) ?
C11 C12 H12 . . 120.4 ?
C13 C12 H12 . . 120.4 ?
C14 C13 C12 . . 120.2(13) ?
C14 C13 H13 . . 119.9 ?
C12 C13 H13 . . 119.9 ?
C13 C14 C15 . . 122.8(14) ?
C13 C14 H14 . . 118.6 ?
C15 C14 H14 . . 118.6 ?
C14 C15 C16 . . 118.6(13) ?
C14 C15 H15 . . 120.7 ?
C16 C15 H15 . . 120.7 ?
C15 C16 C11 . . 120.4(12) ?
C15 C16 H16 . . 119.8 ?
C11 C16 H16 . . 119.8 ?
C18 C17 C22 . . 118.5(8) ?
C18 C17 P1 . . 120.0(7) ?
C22 C17 P1 . . 121.4(7) ?
C17 C18 C19 . . 121.8(10) ?
C17 C18 H18 . . 119.1 ?
C19 C18 H18 . . 119.1 ?
C20 C19 C18 . . 119.3(10) ?
C20 C19 H19 . . 120.4 ?
C18 C19 H19 . . 120.4 ?
C19 C20 C21 . . 121.6(10) ?
C19 C20 H20 . . 119.2 ?
C21 C20 H20 . . 119.2 ?
C20 C21 C22 . . 118.6(10) ?
C20 C21 H21 . . 120.7 ?
C22 C21 H21 . . 120.7 ?
C17 C22 C21 . . 120.2(9) ?
C17 C22 H22 . . 119.9 ?
C21 C22 H22 . . 119.9 ?
Cl1 C24 Cl2 . . 102.9(10) ?
Cl1 C24 H24 . . 116.3 ?
Cl2 C24 H24 . . 106.6 ?
Cl1 C24 H25 . . 109.7 ?
Cl2 C24 H25 . . 108.6 ?
H24 C24 H25 . . 112.1 ?

loop_
_geom_bond_atom_site_label_1
_geom_bond_atom_site_label_2
_geom_bond_site_symmetry_2
_geom_bond_distance
_geom_bond_publ_flag
Cu1 N1 . 1.991(7) yes
Cu1 Cu1 2_655 2.539(2) yes
Cu1 I1 2_655 2.5481(13) yes
Cu1 I1 . 2.6187(14) yes
Cl1 C24 . 1.646(13) ?
Cl2 C24 . 1.691(13) ?
Cl2 C24 2_656 1.691(13) ?
I1 Cu1 2_655 2.5481(14) ?
N1 C2 . 1.307(10) ?
N1 C6 . 1.361(10) ?
N2 C9 . 1.335(10) ?
N2 C6 . 1.363(10) ?
N3 C9 . 1.331(10) ?
N3 C10 . 1.472(10) ?
N3 H3 . 0.860 ?
O1 P1 . 1.477(6) ?
P1 C17 . 1.785(8) ?
P1 C10 . 1.787(9) ?
P1 C11 . 1.798(10) ?
C1 C2 . 1.494(12) ?
C1 H1A . 0.960 ?
C1 H1B . 0.960 ?
C1 H1C . 0.960 ?
C2 C3 . 1.381(12) ?
C3 C4 . 1.343(13) ?
C3 H3A . 0.930 ?
C4 C5 . 1.388(14) ?
C4 H4 . 0.930 ?
C5 C6 . 1.411(11) ?
C5 C7 . 1.438(13) ?
C7 C8 . 1.343(13) ?
C7 H7 . 0.930 ?
C8 C9 . 1.399(11) ?
C8 H8 . 0.930 ?
C10 H10A . 0.970 ?
C10 H10B . 0.970 ?
C11 C12 . 1.359(13) ?
C11 C16 . 1.400(13) ?
C12 C13 . 1.409(15) ?
C12 H12 . 0.930 ?
C13 C14 . 1.319(17) ?
C13 H13 . 0.930 ?
C14 C15 . 1.338(18) ?
C14 H14 . 0.930 ?
C15 C16 . 1.389(17) ?
C15 H15 . 0.930 ?
C16 H16 . 0.930 ?
C17 C18 . 1.359(12) ?
C17 C22 . 1.382(12) ?
C18 C19 . 1.383(12) ?
C18 H18 . 0.930 ?
C19 C20 . 1.340(14) ?
C19 H19 . 0.930 ?
C20 C21 . 1.374(14) ?
C20 H20 . 0.930 ?
C21 C22 . 1.401(12) ?
C21 H21 . 0.930 ?
C22 H22 . 0.930 ?
C24 H24 . 0.946 ?
C24 H25 . 0.952 ?

loop_
_geom_hbond_atom_site_label_D
_geom_hbond_atom_site_label_H
_geom_hbond_atom_site_label_A
_geom_hbond_site_symmetry_A
_geom_hbond_distance_DH
_geom_hbond_distance_HA
_geom_hbond_distance_DA
_geom_hbond_angle_DHA
N3 H3 O1 5_656 0.86 2.07 2.887(3) 159.5
